data_7244380
loop_
_publ_author_name
'Heydari, Neda'
'Bikas, Rahman'
'Shaterian, Maryam'
'Lis, Tadeusz'

_publ_section_title
;
 Green solvent free epoxidation of olefins by a heterogenised
 hydrazone-dioxidotungsten(vi) coordination compound
;
_journal_issue 8
_journal_name_full 'RSC Advances'
_journal_page_first 4813
_journal_page_last 4827
_journal_paper_doi 10.1039/D1RA09217K
_journal_volume 12
_journal_year 2022
_chemical_formula_moiety 'C15 H14 Br N3 O5 W'
_chemical_formula_sum 'C15 H14 Br N3 O5 W'
_chemical_formula_weight 580.05
_space_group_crystal_system triclinic
_space_group_IT_number 2
_space_group_name_Hall '-P 1'
_space_group_name_H-M_alt 'P -1'
_atom_sites_solution_hydrogens mixed
_audit_creation_method SHELXL-2013
_audit_update_record
;
2021-11-27 deposited with the CCDC.	2022-01-27 downloaded from the CCDC.
;
_cell_angle_alpha 95.43(3)
_cell_angle_beta 93.93(3)
_cell_angle_gamma 104.74(4)
_cell_formula_units_Z 2
_cell_length_a 7.663(2)
_cell_length_b 10.481(3)
_cell_length_c 10.845(3)
_cell_measurement_reflns_used 7980
_cell_measurement_temperature 150(2)
_cell_measurement_theta_max 25
_cell_measurement_theta_min 2.9
_cell_volume 834.7(4)
_computing_cell_refinement 'CrysAlisPro 1.171.39.46 (Rigaku OD, 2018)'
_computing_data_collection 'CrysAlisPro 1.171.39.46 (Rigaku OD, 2018)'
_computing_data_reduction 'CrysAlisPro 1.171.39.46 (Rigaku OD, 2018)'
_computing_structure_refinement 'SHELXL-2013 (Sheldrick, 2013)'
_computing_structure_solution 'SHELXS-97 (Sheldrick, 1990)'
_diffrn_ambient_temperature 150(2)
_diffrn_measured_fraction_theta_full 0.998
_diffrn_measured_fraction_theta_max 0.998
_diffrn_measurement_device_type
;
Kuma KM4 kappa-geometry diffractometer with a CCD detector
;
_diffrn_measurement_method w/
_diffrn_radiation_source 'normal-focus sealed tube'
_diffrn_radiation_type MoK\a
_diffrn_radiation_wavelength 0.71073
_diffrn_reflns_av_R_equivalents 0.0454
_diffrn_reflns_av_unetI/netI 0.0438
_diffrn_reflns_Laue_measured_fraction_full 0.998
_diffrn_reflns_Laue_measured_fraction_max 0.998
_diffrn_reflns_limit_h_max 9
_diffrn_reflns_limit_h_min -8
_diffrn_reflns_limit_k_max 12
_diffrn_reflns_limit_k_min -12
_diffrn_reflns_limit_l_max 13
_diffrn_reflns_limit_l_min -13
_diffrn_reflns_number 7989
_diffrn_reflns_point_group_measured_fraction_full 0.998
_diffrn_reflns_point_group_measured_fraction_max 0.998
_diffrn_reflns_theta_full 25.500
_diffrn_reflns_theta_max 25.997
_diffrn_reflns_theta_min 2.929
_exptl_absorpt_coefficient_mu 9.345
_exptl_absorpt_correction_T_max 0.264
_exptl_absorpt_correction_T_min 0.152
_exptl_absorpt_correction_type analytical
_exptl_absorpt_process_details
;
CrysAlisPro 1.171.39.46 (Rigaku Oxford Diffraction, 2018)
Analytical numeric absorption correction using a multifaceted crystal
	model based on expressions derived by R.C. Clark & J.S. Reid.
(Clark, R. C. & Reid, J. S. (1995). Acta Cryst. A51, 887-897)
Empirical absorption correction using spherical harmonics,
 implemented in SCALE3 ABSPACK scaling algorithm.
;
_exptl_crystal_colour orange
_exptl_crystal_density_diffrn 2.308
_exptl_crystal_description block
_exptl_crystal_F_000 548
_exptl_crystal_size_max 0.290
_exptl_crystal_size_mid 0.230
_exptl_crystal_size_min 0.210
_refine_diff_density_max 1.362
_refine_diff_density_min -1.723
_refine_diff_density_rms 0.270
_refine_ls_extinction_method none
_refine_ls_goodness_of_fit_ref 1.089
_refine_ls_hydrogen_treatment constr
_refine_ls_matrix_type full
_refine_ls_number_parameters 229
_refine_ls_number_reflns 3275
_refine_ls_number_restraints 0
_refine_ls_restrained_S_all 1.089
_refine_ls_R_factor_all 0.0455
_refine_ls_R_factor_gt 0.0439
_refine_ls_shift/su_max 0.001
_refine_ls_shift/su_mean 0.000
_refine_ls_structure_factor_coef Fsqd
_refine_ls_weighting_details
;
 w=1/[\s^2^(Fo^2^)+(0.0893P)^2^+0.4292P]
 where P=(Fo^2^+2Fc^2^)/3
;
_refine_ls_weighting_scheme calc
_refine_ls_wR_factor_gt 0.1216
_refine_ls_wR_factor_ref 0.1242
_reflns_Friedel_coverage 0.000
_reflns_number_gt 3105
_reflns_number_total 3275
_reflns_threshold_expression 'I > 2\s(I)'
_cod_data_source_file d1ra09217k2.cif
_cod_data_source_block pa107a
_cod_database_code 7244380
_shelx_space_group_comment
;
The symmetry employed for this shelxl refinement is uniquely defined
by the following loop, which should always be used as a source of
symmetry information in preference to the above space-group names.
They are only intended as comments.
;
_shelx_estimated_absorpt_t_min 0.172
_shelx_estimated_absorpt_t_max 0.244
_shelxl_version_number 2013-2

loop_
_space_group_symop_operation_xyz
'x, y, z'
'-x, -y, -z'

loop_
_atom_site_label
_atom_site_type_symbol
_atom_site_fract_x
_atom_site_fract_y
_atom_site_fract_z
_atom_site_U_iso_or_equiv
_atom_site_adp_type
_atom_site_occupancy
_atom_site_site_symmetry_order
_atom_site_calc_flag
_atom_site_refinement_flags_posn
_atom_site_refinement_flags_adp
_atom_site_refinement_flags_occupancy
_atom_site_disorder_assembly
_atom_site_disorder_group
W W 0.63075(3) 0.78629(2) 0.31500(2) 0.02058(15) Uani 1 1 d . . . . .
O3 O 0.4287(7) 0.8203(5) 0.2757(5) 0.0298(11) Uani 1 1 d . . . . .
O4 O 0.6431(7) 0.6594(5) 0.2036(4) 0.0267(10) Uani 1 1 d . . . . .
Br Br 0.40980(10) 0.79871(7) 0.98618(6) 0.0276(2) Uani 1 1 d . . . . .
O2 O 0.5592(7) 0.6899(5) 0.4546(4) 0.0283(11) Uani 1 1 d . . . . .
C1 C 0.5859(9) 0.8494(6) 0.6350(6) 0.0218(13) Uani 1 1 d . . . . .
C2 C 0.5172(9) 0.7226(7) 0.5709(6) 0.0230(14) Uani 1 1 d . . . . .
C3 C 0.4055(10) 0.6220(7) 0.6264(6) 0.0271(15) Uani 1 1 d . . . . .
H3 H 0.3545 0.5371 0.5808 0.033 Uiso 1 1 calc R U . . .
C4 C 0.3688(9) 0.6468(7) 0.7501(6) 0.0246(14) Uani 1 1 d . . . . .
H4 H 0.2926 0.5789 0.7889 0.029 Uiso 1 1 calc R U . . .
C5 C 0.4441(9) 0.7705(7) 0.8149(6) 0.0240(14) Uani 1 1 d . . . . .
C6 C 0.5515(9) 0.8729(7) 0.7613(6) 0.0231(14) Uani 1 1 d . . . . .
H6 H 0.6015 0.9574 0.8077 0.028 Uiso 1 1 calc R U . . .
C7 C 0.7037(9) 0.9595(6) 0.5834(6) 0.0213(13) Uani 1 1 d . . . . .
H7 H 0.7592 1.0386 0.6371 0.026 Uiso 1 1 calc R U . . .
N1 N 0.7363(7) 0.9544(5) 0.4672(5) 0.0200(11) Uani 1 1 d . . . . .
N2 N 0.8529(8) 1.0683(5) 0.4331(5) 0.0227(12) Uani 1 1 d . . . . .
C8 C 0.8668(8) 1.0533(6) 0.3113(6) 0.0213(13) Uani 1 1 d . . . . .
O1 O 0.7855(7) 0.9379(4) 0.2427(4) 0.0255(10) Uani 1 1 d . . . . .
C9 C 0.9739(9) 1.1567(7) 0.2483(6) 0.0252(14) Uani 1 1 d . . . . .
C10 C 1.0575(9) 1.2857(6) 0.3086(6) 0.0235(14) Uani 1 1 d . . . . .
H10 H 1.0412 1.3072 0.3933 0.028 Uiso 1 1 calc R U . . .
C11 C 1.1639(10) 1.3818(6) 0.2447(7) 0.0258(15) Uani 1 1 d . . . . .
H11 H 1.2187 1.4685 0.2857 0.031 Uiso 1 1 calc R U . . .
C12 C 1.1899(9) 1.3500(7) 0.1192(6) 0.0234(14) Uani 1 1 d . . . . .
C13 C 1.1026(10) 1.2224(7) 0.0581(7) 0.0270(15) Uani 1 1 d . . . . .
H13 H 1.1165 1.2012 -0.0272 0.032 Uiso 1 1 calc R U . . .
C14 C 0.9978(10) 1.1291(7) 0.1213(6) 0.0266(14) Uani 1 1 d . . . . .
H14 H 0.9396 1.0437 0.0788 0.032 Uiso 1 1 calc R U . . .
N3 N 1.2952(9) 1.4434(6) 0.0561(6) 0.0324(14) Uani 1 1 d . . . . .
H31 H 1.3443 1.4167 -0.0129 0.050 Uiso 1 1 d R U . . .
H32 H 1.3699 1.5161 0.1030 0.05(3) Uiso 1 1 d R . . . .
O1M O 0.9147(7) 0.7685(5) 0.3847(5) 0.0265(11) Uani 1 1 d . . . . .
H1M H 0.9762 0.8172 0.4471 0.02(2) Uiso 1 1 d R . . . .
C1M C 1.0075(11) 0.6771(8) 0.3321(9) 0.040(2) Uani 1 1 d . . . . .
H1M1 H 0.9359 0.5860 0.3361 0.060 Uiso 1 1 calc R U . . .
H1M2 H 1.1262 0.6918 0.3791 0.060 Uiso 1 1 calc R U . . .
H1M3 H 1.0241 0.6910 0.2451 0.060 Uiso 1 1 calc R U . . .

loop_
_atom_site_aniso_label
_atom_site_aniso_U_11
_atom_site_aniso_U_22
_atom_site_aniso_U_33
_atom_site_aniso_U_23
_atom_site_aniso_U_13
_atom_site_aniso_U_12
W 0.0223(2) 0.0168(2) 0.0196(2) -0.00041(12) 0.00447(13) -0.00024(13)
O3 0.030(3) 0.023(2) 0.033(3) -0.002(2) 0.007(2) 0.001(2)
O4 0.031(3) 0.021(2) 0.021(2) -0.0003(18) 0.003(2) -0.003(2)
Br 0.0348(4) 0.0265(4) 0.0211(4) 0.0039(3) 0.0085(3) 0.0054(3)
O2 0.032(3) 0.023(2) 0.024(2) -0.0038(19) 0.008(2) -0.002(2)
C1 0.017(3) 0.025(3) 0.020(3) -0.001(3) 0.006(2) -0.001(3)
C2 0.025(3) 0.025(3) 0.020(3) 0.004(3) 0.009(3) 0.005(3)
C3 0.036(4) 0.021(3) 0.023(3) 0.002(3) 0.005(3) 0.005(3)
C4 0.018(3) 0.028(3) 0.025(3) 0.003(3) 0.001(3) 0.001(3)
C5 0.023(3) 0.025(3) 0.023(3) 0.003(3) 0.004(3) 0.003(3)
C6 0.024(3) 0.022(3) 0.022(3) 0.001(3) 0.001(3) 0.005(3)
C7 0.016(3) 0.016(3) 0.030(3) -0.003(3) 0.003(3) 0.002(2)
N1 0.021(3) 0.016(3) 0.021(3) 0.002(2) 0.004(2) 0.000(2)
N2 0.025(3) 0.017(3) 0.025(3) 0.000(2) 0.007(2) 0.002(2)
C8 0.015(3) 0.018(3) 0.028(3) 0.000(3) 0.001(3) 0.002(2)
O1 0.033(3) 0.019(2) 0.020(2) -0.0008(18) 0.0058(19) -0.0024(19)
C9 0.024(3) 0.021(3) 0.028(3) 0.000(3) 0.005(3) 0.002(3)
C10 0.020(3) 0.021(3) 0.027(3) 0.000(3) 0.009(3) 0.000(3)
C11 0.029(4) 0.014(3) 0.031(4) 0.002(3) 0.012(3) -0.003(3)
C12 0.021(3) 0.022(3) 0.028(3) 0.006(3) 0.009(3) 0.003(3)
C13 0.026(4) 0.025(3) 0.026(3) 0.004(3) 0.004(3) -0.002(3)
C14 0.029(4) 0.025(3) 0.022(3) -0.003(3) 0.003(3) 0.002(3)
N3 0.041(4) 0.022(3) 0.032(3) 0.006(3) 0.015(3) -0.001(3)
O1M 0.028(3) 0.028(3) 0.023(2) -0.005(2) 0.001(2) 0.010(2)
C1M 0.033(4) 0.034(4) 0.052(5) -0.016(4) 0.003(4) 0.013(3)

loop_
_atom_type_symbol
_atom_type_description
_atom_type_scat_dispersion_real
_atom_type_scat_dispersion_imag
_atom_type_scat_source
C C 0.0033 0.0016 'International Tables Vol C Tables 4.2.6.8 and 6.1.1.4'
H H 0.0000 0.0000 'International Tables Vol C Tables 4.2.6.8 and 6.1.1.4'
N N 0.0061 0.0033 'International Tables Vol C Tables 4.2.6.8 and 6.1.1.4'
O O 0.0106 0.0060 'International Tables Vol C Tables 4.2.6.8 and 6.1.1.4'
Br Br -0.2901 2.4595 'International Tables Vol C Tables 4.2.6.8 and 6.1.1.4'
W W -0.8490 6.8722 'International Tables Vol C Tables 4.2.6.8 and 6.1.1.4'

loop_
_geom_angle_atom_site_label_1
_geom_angle_atom_site_label_2
_geom_angle_atom_site_label_3
_geom_angle
_geom_angle_site_symmetry_1
_geom_angle_site_symmetry_3
_geom_angle_publ_flag
O3 W O4 105.2(2) . . ?
O3 W O2 97.9(2) . . ?
O4 W O2 101.7(2) . . ?
O3 W O1 96.3(2) . . ?
O4 W O1 98.4(2) . . ?
O2 W O1 151.3(2) . . ?
O3 W N1 97.4(2) . . ?
O4 W N1 156.4(2) . . ?
O2 W N1 81.9(2) . . ?
O1 W N1 71.70(19) . . ?
O3 W O1M 172.08(19) . . ?
O4 W O1M 82.4(2) . . ?
O2 W O1M 82.6(2) . . ?
O1 W O1M 80.0(2) . . ?
N1 W O1M 74.84(19) . . ?
C2 O2 W 135.1(4) . . ?
C2 C1 C6 119.3(6) . . ?
C2 C1 C7 123.8(6) . . ?
C6 C1 C7 116.7(6) . . ?
O2 C2 C3 116.9(6) . . ?
O2 C2 C1 122.4(6) . . ?
C3 C2 C1 120.6(6) . . ?
C2 C3 C4 119.6(6) . . ?
C2 C3 H3 120.2 . . ?
C4 C3 H3 120.2 . . ?
C5 C4 C3 119.4(6) . . ?
C5 C4 H4 120.3 . . ?
C3 C4 H4 120.3 . . ?
C4 C5 C6 122.2(6) . . ?
C4 C5 Br 119.0(5) . . ?
C6 C5 Br 118.7(5) . . ?
C5 C6 C1 118.7(6) . . ?
C5 C6 H6 120.6 . . ?
C1 C6 H6 120.6 . . ?
N1 C7 C1 123.0(6) . . ?
N1 C7 H7 118.5 . . ?
C1 C7 H7 118.5 . . ?
C7 N1 N2 115.7(5) . . ?
C7 N1 W 128.4(4) . . ?
N2 N1 W 115.8(4) . . ?
C8 N2 N1 109.8(5) . . ?
N2 C8 O1 120.4(6) . . ?
N2 C8 C9 122.4(6) . . ?
O1 C8 C9 117.1(6) . . ?
C8 O1 W 122.1(4) . . ?
C14 C9 C10 118.2(6) . . ?
C14 C9 C8 119.3(6) . . ?
C10 C9 C8 122.6(6) . . ?
C11 C10 C9 120.7(6) . . ?
C11 C10 H10 119.7 . . ?
C9 C10 H10 119.7 . . ?
C10 C11 C12 119.9(6) . . ?
C10 C11 H11 120.1 . . ?
C12 C11 H11 120.1 . . ?
N3 C12 C11 120.3(6) . . ?
N3 C12 C13 120.2(6) . . ?
C11 C12 C13 119.5(6) . . ?
C14 C13 C12 120.2(6) . . ?
C14 C13 H13 119.9 . . ?
C12 C13 H13 119.9 . . ?
C13 C14 C9 121.6(6) . . ?
C13 C14 H14 119.2 . . ?
C9 C14 H14 119.2 . . ?
C12 N3 H31 119.5 . . ?
C12 N3 H32 116.7 . . ?
H31 N3 H32 113.1 . . ?
C1M O1M W 126.5(5) . . ?
C1M O1M H1M 111.6 . . ?
W O1M H1M 122.0 . . ?
O1M C1M H1M1 109.5 . . ?
O1M C1M H1M2 109.5 . . ?
H1M1 C1M H1M2 109.5 . . ?
O1M C1M H1M3 109.5 . . ?
H1M1 C1M H1M3 109.5 . . ?
H1M2 C1M H1M3 109.5 . . ?

loop_
_geom_bond_atom_site_label_1
_geom_bond_atom_site_label_2
_geom_bond_distance
_geom_bond_site_symmetry_2
_geom_bond_publ_flag
W O3 1.710(6) . ?
W O4 1.736(5) . ?
W O2 1.932(5) . ?
W O1 1.987(5) . ?
W N1 2.242(5) . ?
W O1M 2.313(5) . ?
Br C5 1.900(7) . ?
O2 C2 1.357(8) . ?
C1 C2 1.395(9) . ?
C1 C6 1.423(9) . ?
C1 C7 1.456(9) . ?
C2 C3 1.392(10) . ?
C3 C4 1.404(9) . ?
C3 H3 0.9500 . ?
C4 C5 1.379(10) . ?
C4 H4 0.9500 . ?
C5 C6 1.379(10) . ?
C6 H6 0.9500 . ?
C7 N1 1.301(9) . ?
C7 H7 0.9500 . ?
N1 N2 1.395(8) . ?
N2 C8 1.329(9) . ?
C8 O1 1.337(8) . ?
C8 C9 1.443(9) . ?
C9 C14 1.414(9) . ?
C9 C10 1.414(9) . ?
C10 C11 1.397(9) . ?
C10 H10 0.9500 . ?
C11 C12 1.410(9) . ?
C11 H11 0.9500 . ?
C12 N3 1.370(9) . ?
C12 C13 1.411(9) . ?
C13 C14 1.369(10) . ?
C13 H13 0.9500 . ?
C14 H14 0.9500 . ?
N3 H31 0.9124 . ?
N3 H32 0.9125 . ?
O1M C1M 1.431(8) . ?
O1M H1M 0.8423 . ?
C1M H1M1 0.9800 . ?
C1M H1M2 0.9800 . ?
C1M H1M3 0.9800 . ?

loop_
_geom_hbond_atom_site_label_D
_geom_hbond_atom_site_label_H
_geom_hbond_atom_site_label_A
_geom_hbond_distance_DH
_geom_hbond_distance_HA
_geom_hbond_distance_DA
_geom_hbond_angle_DHA
_geom_hbond_site_symmetry_A
N3 H31 O4 0.91 2.16 3.031(8) 158.6 2_775
N3 H32 O4 0.91 2.37 3.233(8) 158.3 1_665
O1M H1M N2 0.84 1.88 2.708(8) 169.5 2_776

loop_
_geom_torsion_atom_site_label_1
_geom_torsion_atom_site_label_2
_geom_torsion_atom_site_label_3
_geom_torsion_atom_site_label_4
_geom_torsion
_geom_torsion_site_symmetry_1
_geom_torsion_site_symmetry_2
_geom_torsion_site_symmetry_3
_geom_torsion_site_symmetry_4
_geom_torsion_publ_flag
W O2 C2 C3 155.1(5) . . . . ?
W O2 C2 C1 -26.9(11) . . . . ?
C6 C1 C2 O2 -173.5(7) . . . . ?
C7 C1 C2 O2 1.9(11) . . . . ?
C6 C1 C2 C3 4.4(10) . . . . ?
C7 C1 C2 C3 179.9(7) . . . . ?
O2 C2 C3 C4 175.0(6) . . . . ?
C1 C2 C3 C4 -3.0(11) . . . . ?
C2 C3 C4 C5 -0.1(11) . . . . ?
C3 C4 C5 C6 1.7(11) . . . . ?
C3 C4 C5 Br -174.9(5) . . . . ?
C4 C5 C6 C1 -0.3(11) . . . . ?
Br C5 C6 C1 176.4(5) . . . . ?
C2 C1 C6 C5 -2.8(10) . . . . ?
C7 C1 C6 C5 -178.5(6) . . . . ?
C2 C1 C7 N1 9.3(11) . . . . ?
C6 C1 C7 N1 -175.2(6) . . . . ?
C1 C7 N1 N2 -179.7(6) . . . . ?
C1 C7 N1 W -0.1(9) . . . . ?
C7 N1 N2 C8 -176.5(6) . . . . ?
W N1 N2 C8 3.9(6) . . . . ?
N1 N2 C8 O1 -4.5(8) . . . . ?
N1 N2 C8 C9 178.0(6) . . . . ?
N2 C8 O1 W 3.1(8) . . . . ?
C9 C8 O1 W -179.2(4) . . . . ?
N2 C8 C9 C14 173.5(6) . . . . ?
O1 C8 C9 C14 -4.2(10) . . . . ?
N2 C8 C9 C10 -6.3(11) . . . . ?
O1 C8 C9 C10 176.1(6) . . . . ?
C14 C9 C10 C11 -1.4(11) . . . . ?
C8 C9 C10 C11 178.4(7) . . . . ?
C9 C10 C11 C12 -0.6(11) . . . . ?
C10 C11 C12 N3 -179.5(7) . . . . ?
C10 C11 C12 C13 2.3(11) . . . . ?
N3 C12 C13 C14 179.9(7) . . . . ?
C11 C12 C13 C14 -1.9(11) . . . . ?
C12 C13 C14 C9 -0.1(11) . . . . ?
C10 C9 C14 C13 1.8(11) . . . . ?
C8 C9 C14 C13 -178.0(7) . . . . ?
